data_4027088
loop_
_publ_author_name
'Masahiko Fujioka'
'Tsumoru Morimoto'
'Takayuki Tsumagari'
'Hiroki Tanimoto'
'Yasuhiro Nishiyama'
'Kiyomi Kakiuchi'

_publ_section_title
;
 Rh(I)-Catalyzed Asymmetric Synthesis of 3-Substituted Isoindolinones
 through CO Gas-Free Aminocarbonylation
;
_journal_name_full 'Journal of Organic Chemistry'
_journal_page_first 2911
_journal_page_last 2923
_journal_paper_doi 10.1021/jo300201g
_journal_volume 77
_journal_year 2012
_chemical_absolute_configuration ad
_chemical_formula_moiety 'C22 H19 N O3 S'
_chemical_formula_sum 'C22 H19 N O3 S'
_chemical_formula_weight 377.46
_space_group_IT_number 19
_symmetry_cell_setting orthorhombic
_symmetry_Int_Tables_number 19
_symmetry_space_group_name_Hall 'P 2ac 2ab'
_symmetry_space_group_name_H-M 'P 21 21 21'
_atom_sites_solution_hydrogens geom
_atom_sites_solution_primary direct
_atom_sites_solution_secondary difmap
_cell_angle_alpha 90.0000
_cell_angle_beta 90.0000
_cell_angle_gamma 90.0000
_cell_formula_units_Z 4
_cell_length_a 6.2974(4)
_cell_length_b 7.9135(5)
_cell_length_c 36.770(2)
_cell_measurement_reflns_used 14081
_cell_measurement_temperature 123
_cell_measurement_theta_max 27.52
_cell_measurement_theta_min 3.06
_cell_volume 1832.41(19)
_computing_cell_refinement 'RAPID AUTO'
_computing_data_collection 'RAPID AUTO (Rigaku, ????)'
_computing_data_reduction 'RAPID AUTO'
_computing_molecular_graphics 'CrystalStructure 4.0'
_computing_publication_material 'CrystalStructure 4.0 (Rigaku, 2010)'
_computing_structure_refinement 'SHELXL97 (Sheldrick, 2008)'
_computing_structure_solution 'Il Milione (Burla, et al., 2007)'
_diffrn_ambient_temperature 123
_diffrn_detector_area_resol_mean 10.000
_diffrn_measured_fraction_theta_full 0.998
_diffrn_measured_fraction_theta_max 0.998
_diffrn_measurement_device_type 'Rigaku R-AXIS RAPID'
_diffrn_measurement_method \w
_diffrn_radiation_type 'Mo K\a'
_diffrn_radiation_wavelength 0.71075
_diffrn_reflns_av_R_equivalents 0.1160
_diffrn_reflns_limit_h_max 8
_diffrn_reflns_limit_h_min -7
_diffrn_reflns_limit_k_max 10
_diffrn_reflns_limit_k_min -10
_diffrn_reflns_limit_l_max 47
_diffrn_reflns_limit_l_min -47
_diffrn_reflns_number 31405
_diffrn_reflns_theta_full 27.49
_diffrn_reflns_theta_max 27.48
_diffrn_standards_number 0
_exptl_absorpt_coefficient_mu 0.199
_exptl_absorpt_correction_T_max 0.996
_exptl_absorpt_correction_T_min 0.396
_exptl_absorpt_correction_type multi-scan
_exptl_absorpt_process_details 'ABSCOR (Rigaku, 1995)'
_exptl_crystal_colour colorless
_exptl_crystal_density_diffrn 1.368
_exptl_crystal_description block
_exptl_crystal_F_000 792.00
_exptl_crystal_size_max 0.120
_exptl_crystal_size_mid 0.090
_exptl_crystal_size_min 0.020
_refine_diff_density_max 0.450
_refine_diff_density_min -0.340
_refine_ls_abs_structure_details 'Flack, H. D. (1983), Acta Cryst. A39, 876-881.  1734 Friedel Pairs'
_refine_ls_abs_structure_Flack -0.04(8)
_refine_ls_extinction_method none
_refine_ls_goodness_of_fit_ref 0.991
_refine_ls_hydrogen_treatment constr
_refine_ls_number_parameters 246
_refine_ls_number_reflns 4190
_refine_ls_number_restraints 0
_refine_ls_R_factor_gt 0.0469
_refine_ls_shift/su_max 0.000
_refine_ls_structure_factor_coef Fsqd
_refine_ls_weighting_details 'w = 1/[\s^2^(Fo^2^)+(0.0503P)^2^+0.0000P] where P=(Fo^2^+2Fc^2^)/3'
_refine_ls_weighting_scheme calc
_refine_ls_wR_factor_ref 0.1079
_reflns_number_gt 3561
_reflns_number_total 4190
_reflns_threshold_expression F^2^>2.0\s(F^2^)
_cod_data_source_file jo300201g_si_009.cif
_cod_data_source_block TMG-49
_cod_original_cell_volume 1832.45(18)
_cod_database_code 4027088

loop_
_symmetry_equiv_pos_site_id
_symmetry_equiv_pos_as_xyz
1 +X,+Y,+Z
2 1/2+X,1/2-Y,-Z
3 -X,1/2+Y,1/2-Z
4 1/2-X,-Y,1/2+Z

loop_
_atom_site_label
_atom_site_type_symbol
_atom_site_fract_x
_atom_site_fract_y
_atom_site_fract_z
_atom_site_U_iso_or_equiv
_atom_site_adp_type
_atom_site_occupancy
_atom_site_symmetry_multiplicity
_atom_site_calc_flag
_atom_site_refinement_flags
S1 S 0.13764(9) 0.51865(7) 0.416621(14) 0.03197(15) Uani 1.0 4 d .
O1 O -0.0853(3) 0.53718(19) 0.42244(4) 0.0357(4) Uani 1.0 4 d .
O2 O 0.2430(3) 0.36457(18) 0.42569(4) 0.0376(4) Uani 1.0 4 d .
O3 O 0.5139(3) 0.44466(18) 0.36515(4) 0.0375(4) Uani 1.0 4 d .
N1 N 0.1683(3) 0.5464(2) 0.37163(5) 0.0316(4) Uani 1.0 4 d .
C1 C 0.3491(4) 0.4976(3) 0.35218(6) 0.0311(5) Uani 1.0 4 d .
C2 C 0.2960(4) 0.5279(3) 0.31346(6) 0.0337(5) Uani 1.0 4 d .
C3 C 0.4246(4) 0.4973(3) 0.28314(6) 0.0365(5) Uani 1.0 4 d .
C4 C 0.3480(4) 0.5390(3) 0.24905(6) 0.0405(6) Uani 1.0 4 d .
C5 C 0.1424(5) 0.6097(3) 0.24615(6) 0.0423(6) Uani 1.0 4 d .
C6 C 0.0156(4) 0.6385(3) 0.27666(6) 0.0394(6) Uani 1.0 4 d .
C7 C 0.0950(4) 0.5956(3) 0.31063(6) 0.0331(5) Uani 1.0 4 d .
C8 C -0.0037(4) 0.6183(3) 0.34800(6) 0.0313(5) Uani 1.0 4 d .
C9 C 0.4831(5) 0.5110(4) 0.21548(6) 0.0530(7) Uani 1.0 4 d .
C10 C -0.0535(4) 0.8016(3) 0.35680(5) 0.0304(5) Uani 1.0 4 d .
C11 C 0.0991(4) 0.9257(3) 0.35172(6) 0.0361(6) Uani 1.0 4 d .
C12 C 0.0575(4) 1.0926(3) 0.36068(6) 0.0387(6) Uani 1.0 4 d .
C13 C -0.1421(5) 1.1367(3) 0.37449(6) 0.0395(6) Uani 1.0 4 d .
C14 C -0.2950(4) 1.0141(3) 0.37946(6) 0.0390(6) Uani 1.0 4 d .
C15 C -0.2528(4) 0.8454(3) 0.37073(6) 0.0334(5) Uani 1.0 4 d .
C16 C 0.2728(4) 0.6872(3) 0.43714(6) 0.0305(5) Uani 1.0 4 d .
C17 C 0.1717(4) 0.8439(3) 0.44046(5) 0.0341(5) Uani 1.0 4 d .
C18 C 0.2818(4) 0.9771(3) 0.45581(6) 0.0355(5) Uani 1.0 4 d .
C19 C 0.4896(4) 0.9566(3) 0.46822(5) 0.0361(5) Uani 1.0 4 d .
C20 C 0.5826(4) 0.7978(3) 0.46594(6) 0.0372(6) Uani 1.0 4 d .
C21 C 0.4770(4) 0.6622(3) 0.45013(5) 0.0338(5) Uani 1.0 4 d .
C22 C 0.6115(5) 1.1060(3) 0.48262(7) 0.0478(7) Uani 1.0 4 d .
H1 H 0.5616 0.4487 0.2859 0.0438 Uiso 1.0 4 calc R
H2 H 0.0891 0.6383 0.2228 0.0508 Uiso 1.0 4 calc R
H3 H -0.1219 0.6865 0.2742 0.0473 Uiso 1.0 4 calc R
H4 H -0.1352 0.5481 0.3501 0.0376 Uiso 1.0 4 calc R
H5 H 0.6224 0.4672 0.2227 0.0636 Uiso 1.0 4 calc R
H6 H 0.5013 0.6184 0.2026 0.0636 Uiso 1.0 4 calc R
H7 H 0.4129 0.4293 0.1994 0.0636 Uiso 1.0 4 calc R
H8 H 0.2337 0.8960 0.3420 0.0434 Uiso 1.0 4 calc R
H9 H 0.1638 1.1765 0.3575 0.0465 Uiso 1.0 4 calc R
H10 H -0.1722 1.2511 0.3804 0.0473 Uiso 1.0 4 calc R
H11 H -0.4301 1.0445 0.3889 0.0468 Uiso 1.0 4 calc R
H12 H -0.3585 0.7613 0.3742 0.0401 Uiso 1.0 4 calc R
H13 H 0.0297 0.8585 0.4323 0.0409 Uiso 1.0 4 calc R
H14 H 0.2150 1.0843 0.4579 0.0426 Uiso 1.0 4 calc R
H15 H 0.7214 0.7816 0.4754 0.0446 Uiso 1.0 4 calc R
H16 H 0.5434 0.5547 0.4483 0.0406 Uiso 1.0 4 calc R
H17 H 0.7378 1.0662 0.4956 0.0574 Uiso 1.0 4 calc R
H18 H 0.5212 1.1706 0.4993 0.0574 Uiso 1.0 4 calc R
H19 H 0.6549 1.1784 0.4623 0.0574 Uiso 1.0 4 calc R

loop_
_atom_site_aniso_label
_atom_site_aniso_U_11
_atom_site_aniso_U_22
_atom_site_aniso_U_33
_atom_site_aniso_U_12
_atom_site_aniso_U_13
_atom_site_aniso_U_23
S1 0.0361(3) 0.0275(3) 0.0323(3) -0.0008(3) 0.0008(3) 0.0014(2)
O1 0.0306(8) 0.0371(9) 0.0394(9) -0.0035(7) 0.0037(7) 0.0010(7)
O2 0.0484(10) 0.0266(8) 0.0377(9) 0.0025(7) -0.0029(8) 0.0042(7)
O3 0.0343(8) 0.0362(9) 0.0419(9) 0.0038(8) -0.0006(7) -0.0003(7)
N1 0.0338(10) 0.0299(9) 0.0311(10) 0.0011(9) -0.0016(8) -0.0016(8)
C1 0.0310(11) 0.0260(10) 0.0361(12) 0.0019(11) 0.0027(9) -0.0023(9)
C2 0.0368(12) 0.0276(11) 0.0366(13) -0.0031(11) 0.0009(10) -0.0035(9)
C3 0.0386(12) 0.0310(11) 0.0399(13) 0.0006(10) 0.0022(10) -0.0057(10)
C4 0.0474(14) 0.0372(12) 0.0368(13) -0.0067(14) 0.0059(11) -0.0073(10)
C5 0.0514(15) 0.0418(13) 0.0338(13) -0.0030(13) -0.0044(12) -0.0013(10)
C6 0.0432(14) 0.0359(12) 0.0392(13) 0.0009(12) -0.0037(11) -0.0026(10)
C7 0.0374(13) 0.0276(11) 0.0342(12) -0.0031(10) 0.0002(10) -0.0016(9)
C8 0.0288(11) 0.0293(11) 0.0358(12) 0.0005(10) -0.0024(10) -0.0003(9)
C9 0.0618(17) 0.0577(16) 0.0394(14) -0.0020(16) 0.0106(12) -0.0097(12)
C10 0.0357(12) 0.0288(10) 0.0269(11) 0.0019(10) -0.0013(10) 0.0015(8)
C11 0.0408(14) 0.0330(11) 0.0347(12) 0.0004(11) 0.0030(11) 0.0009(9)
C12 0.0446(14) 0.0286(11) 0.0430(14) -0.0018(11) -0.0008(12) 0.0005(10)
C13 0.0496(14) 0.0300(11) 0.0388(13) 0.0051(12) -0.0076(12) -0.0006(10)
C14 0.0408(13) 0.0391(13) 0.0372(13) 0.0073(12) -0.0018(10) -0.0011(10)
C15 0.0329(12) 0.0333(12) 0.0340(12) -0.0006(10) -0.0024(10) 0.0007(10)
C16 0.0344(12) 0.0275(11) 0.0298(11) -0.0012(10) 0.0001(10) 0.0012(9)
C17 0.0403(13) 0.0317(11) 0.0303(12) 0.0035(11) 0.0004(10) 0.0018(9)
C18 0.0447(13) 0.0307(12) 0.0311(12) 0.0053(11) -0.0014(10) 0.0014(9)
C19 0.0452(14) 0.0344(12) 0.0287(12) -0.0046(12) -0.0023(10) 0.0028(9)
C20 0.0393(14) 0.0395(12) 0.0328(12) -0.0029(11) -0.0003(10) 0.0036(10)
C21 0.0364(13) 0.0335(12) 0.0314(12) 0.0036(11) 0.0046(10) 0.0013(9)
C22 0.0591(18) 0.0378(13) 0.0466(15) -0.0074(13) -0.0069(14) -0.0029(11)

loop_
_atom_type_symbol
_atom_type_description
_atom_type_scat_dispersion_real
_atom_type_scat_dispersion_imag
_atom_type_scat_source
C C 0.0033 0.0016
;
International Tables for Crystallography
(1992, Vol. C, Tables 4.2.6.8 and 6.1.1.4)
;
H H 0.0000 0.0000
;
International Tables for Crystallography
(1992, Vol. C, Table 6.1.1.4)
;
N N 0.0061 0.0033
;
International Tables for Crystallography
(1992, Vol. C, Tables 4.2.6.8 and 6.1.1.4)
;
O O 0.0106 0.0060
;
International Tables for Crystallography
(1992, Vol. C, Tables 4.2.6.8 and 6.1.1.4)
;
S S 0.1246 0.1234
;
International Tables for Crystallography
(1992, Vol. C, Tables 4.2.6.8 and 6.1.1.4)
;

loop_
_geom_angle_atom_site_label_1
_geom_angle_atom_site_label_2
_geom_angle_atom_site_label_3
_geom_angle
_geom_angle_publ_flag
O1 S1 O2 120.64(10) yes
O1 S1 N1 104.30(9) yes
O1 S1 C16 109.57(10) yes
O2 S1 N1 106.76(9) yes
O2 S1 C16 108.88(10) yes
N1 S1 C16 105.58(10) yes
S1 N1 C1 124.11(15) yes
S1 N1 C8 122.48(15) yes
C1 N1 C8 113.32(18) yes
O3 C1 N1 126.1(2) yes
O3 C1 C2 128.6(2) yes
N1 C1 C2 105.26(18) yes
C1 C2 C3 127.4(2) yes
C1 C2 C7 110.02(19) yes
C3 C2 C7 122.6(2) yes
C2 C3 C4 118.6(2) yes
C3 C4 C5 118.8(2) yes
C3 C4 C9 120.5(3) yes
C5 C4 C9 120.7(2) yes
C4 C5 C6 121.9(2) yes
C5 C6 C7 118.5(3) yes
C2 C7 C6 119.6(2) yes
C2 C7 C8 110.69(19) yes
C6 C7 C8 129.7(2) yes
N1 C8 C7 100.60(17) yes
N1 C8 C10 112.80(17) yes
C7 C8 C10 112.95(17) yes
C8 C10 C11 120.3(2) yes
C8 C10 C15 119.95(19) yes
C11 C10 C15 119.73(19) yes
C10 C11 C12 120.8(3) yes
C11 C12 C13 119.6(3) yes
C12 C13 C14 119.9(2) yes
C13 C14 C15 120.6(3) yes
C10 C15 C14 119.4(2) yes
S1 C16 C17 119.40(17) yes
S1 C16 C21 119.38(16) yes
C17 C16 C21 121.2(2) yes
C16 C17 C18 118.9(2) yes
C17 C18 C19 121.0(2) yes
C18 C19 C20 118.7(2) yes
C18 C19 C22 120.1(2) yes
C20 C19 C22 121.1(3) yes
C19 C20 C21 121.5(3) yes
C16 C21 C20 118.5(2) yes
C2 C3 H1 120.685 no
C4 C3 H1 120.685 no
C4 C5 H2 119.075 no
C6 C5 H2 119.074 no
C5 C6 H3 120.733 no
C7 C6 H3 120.744 no
N1 C8 H4 110.050 no
C7 C8 H4 110.046 no
C10 C8 H4 110.053 no
C4 C9 H5 109.466 no
C4 C9 H6 109.459 no
C4 C9 H7 109.470 no
H5 C9 H6 109.473 no
H5 C9 H7 109.476 no
H6 C9 H7 109.484 no
C10 C11 H8 119.613 no
C12 C11 H8 119.606 no
C11 C12 H9 120.209 no
C13 C12 H9 120.202 no
C12 C13 H10 120.026 no
C14 C13 H10 120.025 no
C13 C14 H11 119.704 no
C15 C14 H11 119.702 no
C10 C15 H12 120.326 no
C14 C15 H12 120.322 no
C16 C17 H13 120.561 no
C18 C17 H13 120.547 no
C17 C18 H14 119.477 no
C19 C18 H14 119.484 no
C19 C20 H15 119.254 no
C21 C20 H15 119.241 no
C16 C21 H16 120.736 no
C20 C21 H16 120.734 no
C19 C22 H17 109.468 no
C19 C22 H18 109.467 no
C19 C22 H19 109.477 no
H17 C22 H18 109.466 no
H17 C22 H19 109.474 no
H18 C22 H19 109.474 no

loop_
_geom_bond_atom_site_label_1
_geom_bond_atom_site_label_2
_geom_bond_distance
_geom_bond_publ_flag
S1 O1 1.4279(15) yes
S1 O2 1.4276(16) yes
S1 N1 1.6800(19) yes
S1 C16 1.753(3) yes
O3 C1 1.217(3) yes
N1 C1 1.399(3) yes
N1 C8 1.500(3) yes
C1 C2 1.482(3) yes
C2 C3 1.399(3) yes
C2 C7 1.379(3) yes
C3 C4 1.383(4) yes
C4 C5 1.414(4) yes
C4 C9 1.515(4) yes
C5 C6 1.396(4) yes
C6 C7 1.388(4) yes
C7 C8 1.519(4) yes
C8 C10 1.519(3) yes
C10 C11 1.386(3) yes
C10 C15 1.399(3) yes
C11 C12 1.386(3) yes
C12 C13 1.400(4) yes
C13 C14 1.379(4) yes
C14 C15 1.399(4) yes
C16 C17 1.400(3) yes
C16 C21 1.386(4) yes
C17 C18 1.382(3) yes
C18 C19 1.395(4) yes
C19 C20 1.389(3) yes
C19 C22 1.506(4) yes
C20 C21 1.390(3) yes
C3 H1 0.950 no
C5 H2 0.950 no
C6 H3 0.950 no
C8 H4 1.000 no
C9 H5 0.980 no
C9 H6 0.980 no
C9 H7 0.980 no
C11 H8 0.950 no
C12 H9 0.950 no
C13 H10 0.950 no
C14 H11 0.950 no
C15 H12 0.950 no
C17 H13 0.950 no
C18 H14 0.950 no
C20 H15 0.950 no
C21 H16 0.950 no
C22 H17 0.980 no
C22 H18 0.980 no
C22 H19 0.980 no

loop_
_geom_contact_atom_site_label_1
_geom_contact_atom_site_label_2
_geom_contact_distance
_geom_contact_publ_flag
_geom_contact_site_symmetry_2
S1 O3 3.0884(16) no .
S1 C10 3.362(2) no .
O1 C8 2.858(3) no .
O1 C10 3.201(3) no .
O1 C15 3.267(3) no .
O1 C17 2.992(3) no .
O2 O3 2.875(3) no .
O2 C1 2.977(3) no .
O2 C21 2.920(3) no .
O3 C3 3.096(3) no .
O3 C7 3.522(3) no .
O3 C8 3.593(3) no .
O3 C21 3.575(3) no .
N1 C11 3.120(3) no .
N1 C15 3.554(3) no .
N1 C17 3.457(3) no .
N1 C21 3.599(3) no .
C1 C10 3.499(3) no .
C1 C16 3.498(3) no .
C2 C5 2.735(4) no .
C2 C10 3.475(3) no .
C3 C6 2.818(4) no .
C4 C7 2.805(4) no .
C6 C10 3.246(3) no .
C7 C11 3.018(3) no .
C10 C13 2.787(3) no .
C10 C17 3.404(3) no .
C11 C14 2.773(4) no .
C11 C17 3.358(3) no .
C12 C15 2.790(4) no .
C16 C19 2.778(3) no .
C17 C20 2.776(4) no .
C18 C21 2.787(3) no .
O1 O3 3.368(2) no 1_455
O1 C20 3.345(3) no 1_455
O1 C21 3.100(3) no 1_455
O2 C12 3.422(3) no 1_545
O2 C13 3.560(3) no 1_545
O2 C18 3.269(3) no 1_545
O2 C22 3.479(3) no 2_466
O3 O1 3.368(2) no 1_655
O3 C8 3.394(3) no 1_655
O3 C13 3.279(3) no 1_645
O3 C15 3.501(3) no 1_655
C8 O3 3.394(3) no 1_455
C12 O2 3.422(3) no 1_565
C13 O2 3.560(3) no 1_565
C13 O3 3.279(3) no 1_465
C14 C19 3.564(3) no 1_455
C15 O3 3.501(3) no 1_455
C18 O2 3.269(3) no 1_565
C19 C14 3.564(3) no 1_655
C20 O1 3.345(3) no 1_655
C21 O1 3.100(3) no 1_655
C22 O2 3.479(3) no 2_566
S1 H4 2.9985 no .
S1 H13 2.8336 no .
S1 H16 2.8224 no .
O1 H4 2.6802 no .
O1 H12 3.0412 no .
O1 H13 2.6691 no .
O2 H16 2.5561 no .
O3 H1 2.9293 no .
O3 H16 3.1835 no .
N1 H8 3.0021 no .
N1 H13 3.4410 no .
C1 H1 2.8070 no .
C1 H4 3.0764 no .
C1 H8 3.2568 no .
C2 H3 3.2533 no .
C2 H4 3.0354 no .
C2 H8 3.1204 no .
C3 H2 3.2611 no .
C3 H5 2.5585 no .
C3 H6 3.1507 no .
C3 H7 3.1248 no .
C4 H3 3.3132 no .
C5 H1 3.2754 no .
C5 H5 3.3393 no .
C5 H6 2.7713 no .
C5 H7 2.8085 no .
C6 H4 2.9502 no .
C6 H8 3.4359 no .
C7 H1 3.2881 no .
C7 H2 3.2481 no .
C7 H8 2.7825 no .
C8 H3 2.8646 no .
C8 H8 2.6673 no .
C8 H12 2.6841 no .
C9 H1 2.6821 no .
C9 H2 2.6913 no .
C10 H3 3.1995 no .
C10 H9 3.2666 no .
C10 H11 3.2730 no .
C10 H13 2.8612 no .
C11 H4 3.3328 no .
C11 H10 3.2655 no .
C11 H12 3.2685 no .
C11 H13 3.0421 no .
C12 H11 3.2632 no .
C12 H13 3.2245 no .
C13 H8 3.2650 no .
C13 H12 3.2689 no .
C13 H13 3.2461 no .
C14 H9 3.2632 no .
C14 H13 3.0778 no .
C15 H4 2.5802 no .
C15 H8 3.2662 no .
C15 H10 3.2700 no .
C15 H13 2.8818 no .
C16 H14 3.2547 no .
C16 H15 3.2432 no .
C17 H16 3.2863 no .
C18 H15 3.2523 no .
C18 H17 3.2995 no .
C18 H18 2.6780 no .
C18 H19 2.8487 no .
C19 H13 3.2760 no .
C19 H16 3.2814 no .
C20 H14 3.2529 no .
C20 H17 2.5801 no .
C20 H18 3.2174 no .
C20 H19 3.0487 no .
C21 H13 3.2830 no .
C22 H14 2.6624 no .
C22 H15 2.6721 no .
H1 H5 2.3597 no .
H1 H6 3.3666 no .
H1 H7 3.3178 no .
H2 H3 2.3429 no .
H2 H6 2.7046 no .
H2 H7 2.7622 no .
H3 H4 2.9980 no .
H4 H12 2.3687 no .
H8 H9 2.3334 no .
H8 H13 3.5739 no .
H9 H10 2.3532 no .
H10 H11 2.3250 no .
H11 H12 2.3491 no .
H12 H13 3.3368 no .
H13 H14 2.3323 no .
H14 H17 3.5750 no .
H14 H18 2.5487 no .
H14 H19 2.8733 no .
H15 H16 2.3396 no .
H15 H17 2.3742 no .
H15 H18 3.4405 no .
H15 H19 3.2044 no .
S1 H9 3.4770 no 1_545
S1 H10 3.1722 no 1_545
S1 H17 3.3555 no 2_466
S1 H18 3.5128 no 2_466
O1 H10 2.7950 no 1_545
O1 H15 3.0022 no 1_455
O1 H16 2.5272 no 1_455
O1 H18 3.3816 no 2_466
O1 H19 3.5899 no 1_445
O2 H9 2.9590 no 1_545
O2 H10 3.2270 no 1_545
O2 H11 3.5333 no 1_645
O2 H14 2.5215 no 1_545
O2 H17 2.9447 no 2_466
O2 H18 3.5708 no 1_545
O2 H18 3.1045 no 2_466
O2 H19 3.2732 no 1_545
O3 H4 2.4210 no 1_655
O3 H6 3.5888 no 3_645
O3 H9 3.0734 no 1_545
O3 H10 2.5633 no 1_645
O3 H11 3.3036 no 1_645
O3 H12 2.6521 no 1_655
N1 H9 2.9738 no 1_545
N1 H10 3.1883 no 1_545
N1 H12 3.4320 no 1_655
C1 H4 3.2734 no 1_655
C1 H9 2.8035 no 1_545
C1 H12 2.8982 no 1_655
C2 H6 3.5329 no 3_645
C2 H9 3.3242 no 1_545
C3 H3 3.2412 no 1_655
C3 H6 3.0796 no 3_645
C4 H1 3.5342 no 3_655
C4 H3 3.2469 no 3_545
C4 H5 3.5487 no 3_655
C5 H1 3.4734 no 3_655
C5 H3 3.4342 no 3_545
C5 H5 3.5691 no 1_455
C5 H5 3.3924 no 3_655
C6 H1 3.2473 no 1_455
C6 H5 3.4506 no 1_455
C6 H5 3.4585 no 3_655
C8 H10 3.3156 no 1_545
C9 H1 3.4761 no 3_655
C9 H3 3.5749 no 1_655
C9 H3 3.4513 no 3_545
C9 H8 2.9104 no 3_645
C10 H7 3.2286 no 3_555
C11 H2 3.4263 no 3_555
C11 H5 3.2671 no 3_655
C11 H6 3.5558 no 3_655
C11 H11 3.3975 no 1_655
C12 H2 3.2251 no 3_555
C12 H11 3.4108 no 1_655
C13 H2 3.5922 no 3_555
C13 H4 3.3773 no 1_565
C13 H19 3.4890 no 1_455
C14 H6 3.3867 no 3_555
C14 H7 3.0694 no 3_555
C14 H8 3.4034 no 1_455
C14 H19 3.3276 no 1_455
C15 H7 2.8490 no 3_555
C15 H8 3.4254 no 1_455
C16 H12 3.3295 no 1_655
C16 H15 3.2416 no 2_466
C16 H17 3.1905 no 2_466
C17 H11 3.5219 no 1_655
C17 H15 3.1519 no 1_455
C17 H15 3.2644 no 2_466
C18 H11 3.1033 no 1_655
C18 H15 3.2761 no 2_466
C19 H11 3.0411 no 1_655
C19 H15 3.2715 no 2_466
C20 H11 3.4414 no 1_655
C20 H12 3.4053 no 1_655
C20 H13 3.1130 no 1_655
C20 H15 3.1967 no 2_466
C21 H12 3.0786 no 1_655
C21 H15 3.2074 no 2_466
C21 H17 3.0845 no 2_466
C22 H11 3.4905 no 1_655
C22 H14 3.3482 no 2_576
C22 H17 3.5928 no 2_476
C22 H18 3.1977 no 2_576
H1 C4 3.5342 no 3_645
H1 C5 3.4734 no 3_645
H1 C6 3.2473 no 1_655
H1 C9 3.4761 no 3_645
H1 H2 3.3129 no 3_645
H1 H3 2.7739 no 1_655
H1 H4 3.1358 no 1_655
H1 H6 2.6781 no 3_645
H2 C11 3.4263 no 3_545
H2 C12 3.2251 no 3_545
H2 C13 3.5922 no 3_545
H2 H1 3.3129 no 3_655
H2 H3 3.5833 no 3_545
H2 H5 3.2362 no 1_455
H2 H9 3.3670 no 3_545
H3 C3 3.2412 no 1_455
H3 C4 3.2469 no 3_555
H3 C5 3.4342 no 3_555
H3 C9 3.5749 no 1_455
H3 C9 3.4513 no 3_555
H3 H1 2.7739 no 1_455
H3 H2 3.5833 no 3_555
H3 H5 3.0317 no 1_455
H3 H6 3.5858 no 1_455
H3 H7 2.8264 no 3_555
H4 O3 2.4210 no 1_455
H4 C1 3.2734 no 1_455
H4 C13 3.3773 no 1_545
H4 H1 3.1358 no 1_455
H4 H9 3.5027 no 1_545
H4 H10 2.6125 no 1_545
H5 C4 3.5487 no 3_645
H5 C5 3.5691 no 1_655
H5 C5 3.3924 no 3_645
H5 C6 3.4506 no 1_655
H5 C6 3.4585 no 3_645
H5 C11 3.2671 no 3_645
H5 H2 3.2362 no 1_655
H5 H3 3.0317 no 1_655
H5 H8 2.6066 no 3_645
H6 O3 3.5888 no 3_655
H6 C2 3.5329 no 3_655
H6 C3 3.0796 no 3_655
H6 C11 3.5558 no 3_645
H6 C14 3.3867 no 3_545
H6 H1 2.6781 no 3_655
H6 H3 3.5858 no 1_655
H6 H8 2.9264 no 3_645
H6 H9 3.0882 no 3_645
H6 H11 3.4431 no 3_545
H7 C10 3.2286 no 3_545
H7 C14 3.0694 no 3_545
H7 C15 2.8490 no 3_545
H7 H3 2.8264 no 3_545
H7 H8 2.7093 no 3_645
H7 H11 3.3755 no 3_545
H7 H12 3.0371 no 3_545
H8 C9 2.9104 no 3_655
H8 C14 3.4034 no 1_655
H8 C15 3.4254 no 1_655
H8 H5 2.6066 no 3_655
H8 H6 2.9264 no 3_655
H8 H7 2.7093 no 3_655
H8 H11 2.9731 no 1_655
H8 H12 3.0225 no 1_655
H9 S1 3.4770 no 1_565
H9 O2 2.9590 no 1_565
H9 O3 3.0734 no 1_565
H9 N1 2.9738 no 1_565
H9 C1 2.8035 no 1_565
H9 C2 3.3242 no 1_565
H9 H2 3.3670 no 3_555
H9 H4 3.5027 no 1_565
H9 H6 3.0882 no 3_655
H9 H11 2.9943 no 1_655
H10 S1 3.1722 no 1_565
H10 O1 2.7950 no 1_565
H10 O2 3.2270 no 1_565
H10 O3 2.5633 no 1_465
H10 N1 3.1883 no 1_565
H10 C8 3.3156 no 1_565
H10 H4 2.6125 no 1_565
H10 H19 3.2531 no 1_455
H11 O2 3.5333 no 1_465
H11 O3 3.3036 no 1_465
H11 C11 3.3975 no 1_455
H11 C12 3.4108 no 1_455
H11 C17 3.5219 no 1_455
H11 C18 3.1033 no 1_455
H11 C19 3.0411 no 1_455
H11 C20 3.4414 no 1_455
H11 C22 3.4905 no 1_455
H11 H6 3.4431 no 3_555
H11 H7 3.3755 no 3_555
H11 H8 2.9731 no 1_455
H11 H9 2.9943 no 1_455
H11 H14 3.3972 no 1_455
H11 H19 2.9495 no 1_455
H12 O3 2.6521 no 1_455
H12 N1 3.4320 no 1_455
H12 C1 2.8982 no 1_455
H12 C16 3.3295 no 1_455
H12 C20 3.4053 no 1_455
H12 C21 3.0786 no 1_455
H12 H7 3.0371 no 3_555
H12 H8 3.0225 no 1_455
H12 H16 3.2351 no 1_455
H13 C20 3.1130 no 1_455
H13 H15 2.5790 no 1_455
H13 H17 3.3913 no 1_455
H14 O2 2.5215 no 1_565
H14 C22 3.3482 no 2_476
H14 H11 3.3972 no 1_655
H14 H17 3.3123 no 1_455
H14 H17 3.2538 no 2_476
H14 H18 2.7799 no 2_476
H14 H19 3.5025 no 2_476
H15 O1 3.0022 no 1_655
H15 C16 3.2416 no 2_566
H15 C17 3.1519 no 1_655
H15 C17 3.2644 no 2_566
H15 C18 3.2761 no 2_566
H15 C19 3.2715 no 2_566
H15 C20 3.1967 no 2_566
H15 C21 3.2074 no 2_566
H15 H13 2.5790 no 1_655
H16 O1 2.5272 no 1_655
H16 H12 3.2351 no 1_655
H16 H17 2.9792 no 2_466
H16 H18 3.5753 no 1_545
H16 H19 3.1031 no 1_545
H17 S1 3.3555 no 2_566
H17 O2 2.9447 no 2_566
H17 C16 3.1905 no 2_566
H17 C21 3.0845 no 2_566
H17 C22 3.5928 no 2_576
H17 H13 3.3913 no 1_655
H17 H14 3.3123 no 1_655
H17 H14 3.2538 no 2_576
H17 H16 2.9792 no 2_566
H17 H18 2.7495 no 2_576
H18 S1 3.5128 no 2_566
H18 O1 3.3816 no 2_566
H18 O2 3.5708 no 1_565
H18 O2 3.1045 no 2_566
H18 C22 3.1977 no 2_476
H18 H14 2.7799 no 2_576
H18 H16 3.5753 no 1_565
H18 H17 2.7495 no 2_476
H18 H18 3.3909 no 2_476
H18 H18 3.3909 no 2_576
H18 H19 2.9566 no 2_476
H19 O1 3.5899 no 1_665
H19 O2 3.2732 no 1_565
H19 C13 3.4890 no 1_655
H19 C14 3.3276 no 1_655
H19 H10 3.2531 no 1_655
H19 H11 2.9495 no 1_655
H19 H14 3.5025 no 2_576
H19 H16 3.1031 no 1_565
H19 H18 2.9566 no 2_576

loop_
_geom_torsion_atom_site_label_1
_geom_torsion_atom_site_label_2
_geom_torsion_atom_site_label_3
_geom_torsion_atom_site_label_4
_geom_torsion
_geom_torsion_publ_flag
O1 S1 N1 C1 -162.89(13) no
O1 S1 N1 C8 13.59(15) no
O1 S1 C16 C17 -29.31(19) no
O1 S1 C16 C21 150.01(14) no
O2 S1 N1 C1 -34.12(16) no
O2 S1 N1 C8 142.35(12) no
O2 S1 C16 C17 -163.19(14) no
O2 S1 C16 C21 16.12(19) no
N1 S1 C16 C17 82.49(17) no
N1 S1 C16 C21 -98.20(16) no
C16 S1 N1 C1 81.65(15) no
C16 S1 N1 C8 -101.88(14) no
S1 N1 C1 O3 -7.5(3) no
S1 N1 C1 C2 173.61(11) no
S1 N1 C8 C7 -173.43(11) no
S1 N1 C8 C10 66.0(2) no
C1 N1 C8 C7 3.39(19) no
C1 N1 C8 C10 -117.21(17) no
C8 N1 C1 O3 175.75(17) no
C8 N1 C1 C2 -3.1(2) no
O3 C1 C2 C3 1.9(4) no
O3 C1 C2 C7 -177.36(19) no
N1 C1 C2 C3 -179.27(18) no
N1 C1 C2 C7 1.5(3) no
C1 C2 C3 C4 -178.09(18) no
C1 C2 C7 C6 178.12(16) no
C1 C2 C7 C8 0.6(3) no
C3 C2 C7 C6 -1.2(4) no
C3 C2 C7 C8 -178.64(18) no
C7 C2 C3 C4 1.0(3) no
C2 C3 C4 C5 -0.5(3) no
C2 C3 C4 C9 178.90(18) no
C3 C4 C5 C6 0.1(4) no
C9 C4 C5 C6 -179.3(2) no
C4 C5 C6 C7 -0.2(4) no
C5 C6 C7 C2 0.7(3) no
C5 C6 C7 C8 177.66(19) no
C2 C7 C8 N1 -2.3(2) no
C2 C7 C8 C10 118.17(19) no
C6 C7 C8 N1 -179.5(2) no
C6 C7 C8 C10 -59.0(3) no
N1 C8 C10 C11 64.0(3) no
N1 C8 C10 C15 -114.86(19) no
C7 C8 C10 C11 -49.3(3) no
C7 C8 C10 C15 131.89(18) no
C8 C10 C11 C12 -178.06(17) no
C8 C10 C15 C14 178.61(17) no
C11 C10 C15 C14 -0.2(3) no
C15 C10 C11 C12 0.8(3) no
C10 C11 C12 C13 -1.0(4) no
C11 C12 C13 C14 0.7(4) no
C12 C13 C14 C15 -0.2(4) no
C13 C14 C15 C10 -0.1(4) no
S1 C16 C17 C18 -178.30(13) no
S1 C16 C21 C20 179.28(13) no
C17 C16 C21 C20 -1.4(3) no
C21 C16 C17 C18 2.4(3) no
C16 C17 C18 C19 -0.6(3) no
C17 C18 C19 C20 -2.0(3) no
C17 C18 C19 C22 176.04(17) no
C18 C19 C20 C21 3.0(3) no
C22 C19 C20 C21 -175.00(18) no
C19 C20 C21 C16 -1.3(3) no
